data_2215728
loop_
_publ_author_name
'Xia, Hai-Tao'
'Liu, Yu-Fen'
'Wang, Da-Qi'
'Yang, Shu-Ping'

_publ_section_title
;Tetrakis(\m-naphthalene-1-acetato)bis[(naphthalene-1-acetato)(1,10-phenanthroline)samarium(III)]
 <i>N</i>,<i>N</i>-dimethylformamide disolvate
;
_journal_coeditor_code AT2419
_journal_issue 11
_journal_name_full 'Acta Crystallographica Section E'
_journal_page_first m2708
_journal_page_last m2709
_journal_paper_doi 10.1107/S1600536807049203
_journal_volume 63
_journal_year 2007
_chemical_formula_iupac '[Sm2 (C12 H9 O2)6 (C12 H8 N2)2] , 2C3 H7 N O'
_chemical_formula_moiety 'C96 H70 N4 O12 Sm2 , 2C3 H7 N O'
_chemical_formula_sum 'C102 H84 N6 O14 Sm2'
_chemical_formula_weight 1918.45
_chemical_name_systematic
;
Tetrakis(\m-naphthalene-1-acetato)bis[(naphthalene-1-acetato)(1,10-
phenanthroline)samarium(III) N,N-dimethylformamide disolvate
;
_space_group_IT_number 14
_symmetry_cell_setting monoclinic
_symmetry_space_group_name_Hall '-P 2ybc'
_symmetry_space_group_name_H-M 'P 1 21/c 1'
_atom_sites_solution_hydrogens geom
_atom_sites_solution_primary direct
_atom_sites_solution_secondary difmap
_audit_creation_method SHELXL97
_cell_angle_alpha 90.00
_cell_angle_beta 103.720(2)
_cell_angle_gamma 90.00
_cell_formula_units_Z 2
_cell_length_a 13.4961(17)
_cell_length_b 15.096(2)
_cell_length_c 22.150(2)
_cell_measurement_reflns_used 3404
_cell_measurement_temperature 298(2)
_cell_measurement_theta_max 25.287
_cell_measurement_theta_min 2.414
_cell_volume 4384.0(9)
_computing_cell_refinement 'SMART (Siemens, 1996)'
_computing_data_collection 'SMART (Siemens, 1996)'
_computing_data_reduction 'SAINT (Siemens, 1996)'
_computing_molecular_graphics 'SHELXTL (Sheldrick, 1997b)'
_computing_publication_material 'SHELXTL (Sheldrick, 1997b)'
_computing_structure_refinement 'SHELXL97 (Sheldrick, 1997a)'
_computing_structure_solution 'SHELXS97 (Sheldrick, 1997a)'
_diffrn_ambient_temperature 298(2)
_diffrn_measured_fraction_theta_full 0.970
_diffrn_measured_fraction_theta_max 0.970
_diffrn_measurement_device_type 'Siemens SMART 1000 CCD area-detector'
_diffrn_measurement_method '\f and \w'
_diffrn_radiation_monochromator graphite
_diffrn_radiation_source 'fine-focus sealed tube'
_diffrn_radiation_type MoK\a
_diffrn_radiation_wavelength 0.71073
_diffrn_reflns_av_R_equivalents 0.0832
_diffrn_reflns_av_sigmaI/netI 0.1120
_diffrn_reflns_limit_h_max 16
_diffrn_reflns_limit_h_min -14
_diffrn_reflns_limit_k_max 17
_diffrn_reflns_limit_k_min -17
_diffrn_reflns_limit_l_max 26
_diffrn_reflns_limit_l_min -21
_diffrn_reflns_number 19845
_diffrn_reflns_theta_full 25.01
_diffrn_reflns_theta_max 25.01
_diffrn_reflns_theta_min 1.55
_diffrn_standards_decay_% 0
_diffrn_standards_interval_count 0
_diffrn_standards_interval_time 0
_diffrn_standards_number 0
_exptl_absorpt_coefficient_mu 1.396
_exptl_absorpt_correction_T_max 0.8730
_exptl_absorpt_correction_T_min 0.5851
_exptl_absorpt_correction_type multi-scan
_exptl_absorpt_process_details '(SADABS; Sheldrick, 1996)'
_exptl_crystal_colour colourless
_exptl_crystal_density_diffrn 1.453
_exptl_crystal_density_method 'not measured'
_exptl_crystal_description block
_exptl_crystal_F_000 1948
_exptl_crystal_size_max 0.43
_exptl_crystal_size_mid 0.13
_exptl_crystal_size_min 0.10
_refine_diff_density_max 1.065
_refine_diff_density_min -1.393
_refine_ls_extinction_method none
_refine_ls_goodness_of_fit_ref 1.028
_refine_ls_hydrogen_treatment constr
_refine_ls_matrix_type full
_refine_ls_number_parameters 559
_refine_ls_number_reflns 7486
_refine_ls_number_restraints 0
_refine_ls_restrained_S_all 1.028
_refine_ls_R_factor_all 0.1323
_refine_ls_R_factor_gt 0.0615
_refine_ls_shift/su_max 0.001
_refine_ls_shift/su_mean 0.000
_refine_ls_structure_factor_coef Fsqd
_refine_ls_weighting_details 'calc w = 1/[\s^2^(Fo^2^)+31.99P] where P=(Fo^2^+2Fc^2^)/3'
_refine_ls_weighting_scheme calc
_refine_ls_wR_factor_gt 0.1012
_refine_ls_wR_factor_ref 0.1328
_reflns_number_gt 3943
_reflns_number_total 7486
_reflns_threshold_expression I>2\s(I)
_cod_data_source_file at2419.cif
_cod_data_source_block I
_cod_original_cell_volume 4384.0(10)
_cod_original_sg_symbol_H-M 'P 21/c'
_cod_database_code 2215728
_cod_database_fobs_code 2215728

loop_
_symmetry_equiv_pos_as_xyz
'x, y, z'
'-x, y+1/2, -z+1/2'
'-x, -y, -z'
'x, -y-1/2, z-1/2'

loop_
_atom_site_type_symbol
_atom_site_label
_atom_site_fract_x
_atom_site_fract_y
_atom_site_fract_z
_atom_site_U_iso_or_equiv
_atom_site_adp_type
_atom_site_calc_flag
_atom_site_refinement_flags
_atom_site_occupancy
Sm Sm1 0.38257(3) 0.42941(3) 1.01172(2) 0.03850(16) Uani d . 1
N N1 0.2294(6) 0.4434(5) 1.0647(4) 0.046(2) Uani d . 1
N N2 0.2116(5) 0.3639(6) 0.9536(4) 0.052(2) Uani d . 1
N N3 0.3672(11) 0.3362(9) 0.2530(6) 0.097(4) Uani d . 1
O O1 0.4406(4) 0.5797(4) 0.9790(3) 0.0421(15) Uani d . 1
O O2 0.2765(4) 0.5553(4) 0.9616(3) 0.0493(17) Uani d . 1
O O3 0.4038(4) 0.4246(5) 0.9082(3) 0.0488(16) Uani d . 1
O O4 0.5490(5) 0.4870(4) 0.8964(3) 0.0445(17) Uani d . 1
O O5 0.4123(5) 0.2716(4) 0.9893(4) 0.060(2) Uani d . 1
O O6 0.4040(5) 0.3033(5) 1.0837(3) 0.061(2) Uani d . 1
O O7 0.2330(10) 0.2449(9) 0.2356(6) 0.162(5) Uani d . 1
C C1 0.3480(8) 0.5986(7) 0.9516(4) 0.047(3) Uani d . 1
C C2 0.3348(7) 0.6731(7) 0.9059(5) 0.064(3) Uani d . 1
H H2A 0.3765 0.6611 0.8767 0.076 Uiso calc R 1
H H2B 0.3605 0.7268 0.9282 0.076 Uiso calc R 1
C C3 0.2263(8) 0.6899(8) 0.8693(5) 0.060(3) Uani d . 1
C C4 0.1777(9) 0.7626(8) 0.8802(5) 0.071(3) Uani d . 1
H H4 0.2113 0.8020 0.9105 0.085 Uiso calc R 1
C C5 0.0766(10) 0.7825(9) 0.8474(6) 0.080(4) Uani d . 1
H H5 0.0448 0.8342 0.8558 0.096 Uiso calc R 1
C C6 0.0269(10) 0.7249(10) 0.8035(6) 0.080(4) Uani d . 1
H H6 -0.0401 0.7366 0.7826 0.096 Uiso calc R 1
C C7 0.0746(10) 0.6487(10) 0.7892(6) 0.074(4) Uani d . 1
C C8 0.1752(9) 0.6295(9) 0.8234(6) 0.068(3) Uani d . 1
C C9 0.2213(10) 0.5514(9) 0.8093(6) 0.079(4) Uani d . 1
H H9 0.2874 0.5379 0.8311 0.095 Uiso calc R 1
C C10 0.1710(12) 0.4948(10) 0.7643(7) 0.101(5) Uani d . 1
H H10 0.2030 0.4437 0.7552 0.121 Uiso calc R 1
C C11 0.0702(12) 0.5144(11) 0.7317(6) 0.102(5) Uani d . 1
H H11 0.0353 0.4755 0.7015 0.123 Uiso calc R 1
C C12 0.0244(11) 0.5892(10) 0.7440(6) 0.091(4) Uani d . 1
H H12 -0.0419 0.6015 0.7220 0.110 Uiso calc R 1
C C13 0.4737(7) 0.4361(7) 0.8807(4) 0.047(2) Uani d . 1
C C14 0.4631(8) 0.3846(7) 0.8206(5) 0.063(3) Uani d . 1
H H14A 0.4150 0.3368 0.8203 0.076 Uiso calc R 1
H H14B 0.4333 0.4238 0.7863 0.076 Uiso calc R 1
C C15 0.5586(9) 0.3455(8) 0.8080(5) 0.065(3) Uani d . 1
C C16 0.5889(9) 0.3721(8) 0.7559(5) 0.075(4) Uani d . 1
H H16 0.5513 0.4143 0.7295 0.090 Uiso calc R 1
C C17 0.6784(10) 0.3346(9) 0.7423(6) 0.083(4) Uani d . 1
H H17 0.7009 0.3548 0.7082 0.099 Uiso calc R 1
C C18 0.7296(10) 0.2710(9) 0.7782(6) 0.083(4) Uani d . 1
H H18 0.7868 0.2465 0.7680 0.099 Uiso calc R 1
C C19 0.7002(10) 0.2398(9) 0.8307(6) 0.074(4) Uani d . 1
C C20 0.6132(9) 0.2797(8) 0.8467(6) 0.067(3) Uani d . 1
C C21 0.5844(10) 0.2474(9) 0.8989(6) 0.075(4) Uani d . 1
H H21 0.5290 0.2729 0.9105 0.090 Uiso calc R 1
C C22 0.6350(11) 0.1795(9) 0.9335(6) 0.089(4) Uani d . 1
H H22 0.6133 0.1584 0.9677 0.106 Uiso calc R 1
C C23 0.7203(11) 0.1415(9) 0.9173(7) 0.094(4) Uani d . 1
H H23 0.7550 0.0953 0.9409 0.113 Uiso calc R 1
C C24 0.7516(10) 0.1709(9) 0.8686(7) 0.086(4) Uani d . 1
H H24 0.8089 0.1455 0.8591 0.103 Uiso calc R 1
C C25 0.4099(9) 0.2486(8) 1.0423(7) 0.068(3) Uani d . 1
C C26 0.4134(9) 0.1489(8) 1.0564(6) 0.079(4) Uani d . 1
H H26A 0.4801 0.1258 1.0553 0.095 Uiso calc R 1
H H26B 0.4035 0.1395 1.0979 0.095 Uiso calc R 1
C C27 0.3334(12) 0.0998(9) 1.0106(7) 0.086(4) Uani d . 1
C C28 0.3594(12) 0.0468(9) 0.9656(7) 0.097(4) Uani d . 1
H H28 0.4272 0.0401 0.9640 0.116 Uiso calc R 1
C C29 0.2805(15) 0.0029(10) 0.9220(8) 0.109(5) Uani d . 1
H H29 0.2975 -0.0360 0.8935 0.131 Uiso calc R 1
C C30 0.1813(15) 0.0166(11) 0.9212(8) 0.112(5) Uani d . 1
H H30 0.1315 -0.0090 0.8897 0.135 Uiso calc R 1
C C31 0.1520(14) 0.0667(12) 0.9650(9) 0.102(5) Uani d . 1
C C32 0.2301(13) 0.1107(9) 1.0113(7) 0.090(4) Uani d . 1
C C33 0.1993(11) 0.1620(9) 1.0567(7) 0.092(4) Uani d . 1
H H33 0.2485 0.1889 1.0879 0.110 Uiso calc R 1
C C34 0.0965(12) 0.1730(9) 1.0558(7) 0.097(5) Uani d . 1
H H34 0.0768 0.2076 1.0857 0.116 Uiso calc R 1
C C35 0.0237(13) 0.1313(11) 1.0093(9) 0.111(5) Uani d . 1
H H35 -0.0449 0.1367 1.0094 0.133 Uiso calc R 1
C C36 0.0496(14) 0.0842(11) 0.9652(8) 0.110(5) Uani d . 1
H H36 -0.0017 0.0619 0.9330 0.132 Uiso calc R 1
C C37 0.2354(8) 0.4826(7) 1.1180(5) 0.063(3) Uani d . 1
H H37 0.2986 0.5050 1.1386 0.075 Uiso calc R 1
C C38 0.1539(9) 0.4936(8) 1.1466(6) 0.073(4) Uani d . 1
H H38 0.1631 0.5219 1.1848 0.087 Uiso calc R 1
C C39 0.0609(9) 0.4615(7) 1.1166(6) 0.068(3) Uani d . 1
H H39 0.0053 0.4672 1.1343 0.082 Uiso calc R 1
C C40 0.0497(8) 0.4205(8) 1.0598(6) 0.064(3) Uani d . 1
C C41 0.1359(8) 0.4122(7) 1.0347(5) 0.061(3) Uani d . 1
C C42 0.1273(8) 0.3709(8) 0.9755(6) 0.065(3) Uani d . 1
C C43 0.0312(9) 0.3377(8) 0.9432(7) 0.076(4) Uani d . 1
C C44 0.0264(10) 0.2988(9) 0.8859(7) 0.086(4) Uani d . 1
H H44 -0.0356 0.2778 0.8625 0.103 Uiso calc R 1
C C45 0.1104(10) 0.2911(9) 0.8639(6) 0.087(4) Uani d . 1
H H45 0.1071 0.2645 0.8256 0.104 Uiso calc R 1
C C46 0.2031(9) 0.3236(8) 0.8995(6) 0.077(4) Uani d . 1
H H46 0.2614 0.3166 0.8845 0.092 Uiso calc R 1
C C47 -0.0459(9) 0.3862(8) 1.0251(6) 0.072(4) Uani d . 1
H H47 -0.1033 0.3908 1.0413 0.087 Uiso calc R 1
C C48 -0.0539(9) 0.3479(8) 0.9704(7) 0.080(4) Uani d . 1
H H48 -0.1173 0.3270 0.9489 0.096 Uiso calc R 1
C C49 0.3091(15) 0.2754(14) 0.2198(9) 0.123(6) Uani d . 1
H H49 0.3249 0.2546 0.1836 0.148 Uiso calc R 1
C C50 0.4569(11) 0.3668(9) 0.2338(7) 0.112(5) Uani d . 1
H H50A 0.4696 0.3286 0.2018 0.168 Uiso calc R 1
H H50B 0.5147 0.3658 0.2687 0.168 Uiso calc R 1
H H50C 0.4458 0.4261 0.2181 0.168 Uiso calc R 1
C C51 0.3411(13) 0.3732(11) 0.3057(7) 0.145(7) Uani d . 1
H H51A 0.2716 0.3587 0.3051 0.217 Uiso calc R 1
H H51B 0.3487 0.4364 0.3051 0.217 Uiso calc R 1
H H51C 0.3852 0.3497 0.3427 0.217 Uiso calc R 1

loop_
_atom_site_aniso_label
_atom_site_aniso_U_11
_atom_site_aniso_U_22
_atom_site_aniso_U_33
_atom_site_aniso_U_12
_atom_site_aniso_U_13
_atom_site_aniso_U_23
Sm1 0.0269(2) 0.0437(3) 0.0476(3) -0.0026(3) 0.0142(2) -0.0031(3)
N1 0.039(5) 0.049(5) 0.057(5) 0.004(4) 0.022(4) 0.007(4)
N2 0.023(4) 0.072(6) 0.056(6) -0.009(4) -0.002(4) -0.014(5)
N3 0.106(11) 0.100(10) 0.091(10) 0.017(8) 0.034(8) 0.017(8)
O1 0.032(3) 0.044(4) 0.054(4) -0.005(3) 0.018(3) -0.001(3)
O2 0.027(3) 0.061(5) 0.062(4) 0.005(3) 0.014(3) 0.011(4)
O3 0.044(4) 0.067(4) 0.040(4) -0.008(4) 0.020(3) -0.007(4)
O4 0.036(4) 0.056(4) 0.043(4) -0.011(3) 0.012(3) -0.010(3)
O5 0.073(5) 0.027(4) 0.085(6) -0.004(4) 0.029(5) -0.009(4)
O6 0.069(5) 0.059(5) 0.060(5) -0.005(4) 0.024(4) 0.002(4)
O7 0.123(10) 0.177(13) 0.181(13) -0.013(9) 0.026(9) 0.053(10)
C1 0.038(6) 0.061(8) 0.047(6) 0.003(5) 0.016(5) 0.001(5)
C2 0.052(7) 0.072(8) 0.065(8) -0.004(6) 0.011(6) 0.024(6)
C3 0.051(7) 0.071(9) 0.058(8) 0.003(7) 0.011(6) 0.023(7)
C4 0.056(8) 0.080(10) 0.070(9) 0.005(7) 0.002(7) 0.016(7)
C5 0.072(9) 0.086(10) 0.079(10) 0.016(8) 0.009(7) 0.020(8)
C6 0.064(9) 0.096(11) 0.074(10) 0.008(8) 0.005(7) 0.026(8)
C7 0.068(9) 0.085(10) 0.063(9) -0.006(8) 0.003(7) 0.019(8)
C8 0.060(8) 0.079(10) 0.061(8) 0.001(7) 0.008(7) 0.022(7)
C9 0.074(9) 0.086(11) 0.067(9) 0.004(8) -0.002(7) 0.011(8)
C10 0.105(12) 0.102(12) 0.084(11) 0.008(10) 0.000(9) 0.002(9)
C11 0.096(12) 0.104(13) 0.086(11) -0.006(10) -0.020(9) 0.008(10)
C12 0.084(10) 0.100(13) 0.079(10) -0.004(9) -0.003(8) 0.019(9)
C13 0.051(6) 0.048(6) 0.048(6) 0.003(6) 0.026(5) -0.007(6)
C14 0.069(8) 0.068(8) 0.058(7) -0.006(6) 0.027(6) -0.020(6)
C15 0.073(8) 0.070(9) 0.063(8) -0.003(7) 0.036(7) -0.023(7)
C16 0.082(9) 0.072(9) 0.075(9) 0.001(7) 0.030(7) -0.017(7)
C17 0.092(10) 0.089(11) 0.079(10) -0.004(8) 0.044(8) -0.021(8)
C18 0.081(10) 0.086(11) 0.088(11) -0.001(8) 0.033(9) -0.029(8)
C19 0.078(9) 0.072(9) 0.079(10) -0.002(7) 0.029(8) -0.021(8)
C20 0.072(8) 0.065(8) 0.071(9) 0.000(7) 0.029(7) -0.016(7)
C21 0.078(9) 0.073(9) 0.077(9) 0.003(7) 0.024(8) -0.012(7)
C22 0.094(11) 0.082(11) 0.091(11) 0.003(9) 0.026(9) -0.010(9)
C23 0.092(11) 0.084(11) 0.102(12) 0.002(9) 0.017(9) -0.009(9)
C24 0.084(10) 0.082(11) 0.094(11) 0.001(8) 0.027(9) -0.023(9)
C25 0.055(8) 0.060(9) 0.088(10) -0.007(6) 0.017(7) 0.010(8)
C26 0.075(9) 0.061(8) 0.103(10) -0.001(7) 0.024(8) 0.011(8)
C27 0.098(12) 0.061(9) 0.101(12) -0.005(8) 0.025(10) 0.010(8)
C28 0.110(12) 0.073(11) 0.108(12) -0.012(9) 0.027(10) 0.007(9)
C29 0.127(15) 0.082(11) 0.117(14) -0.011(12) 0.025(13) 0.006(10)
C30 0.123(16) 0.085(13) 0.119(15) -0.020(12) 0.009(13) 0.015(11)
C31 0.106(14) 0.076(11) 0.121(14) -0.012(11) 0.019(12) 0.018(11)
C32 0.095(12) 0.068(10) 0.104(12) -0.018(9) 0.021(10) 0.015(8)
C33 0.087(11) 0.073(10) 0.117(13) -0.011(8) 0.025(10) 0.010(9)
C34 0.085(11) 0.082(11) 0.123(13) -0.016(9) 0.021(10) 0.015(9)
C35 0.097(13) 0.094(14) 0.134(16) -0.018(11) 0.012(12) 0.017(11)
C36 0.108(15) 0.088(13) 0.125(15) -0.020(11) 0.011(12) 0.012(11)
C37 0.049(7) 0.076(8) 0.072(8) 0.005(6) 0.032(6) 0.009(7)
C38 0.063(8) 0.085(9) 0.082(9) 0.008(7) 0.040(7) 0.007(7)
C39 0.057(8) 0.070(9) 0.089(10) 0.009(6) 0.040(7) 0.016(7)
C40 0.047(7) 0.066(8) 0.086(9) -0.004(6) 0.031(6) 0.018(7)
C41 0.045(7) 0.062(8) 0.083(9) -0.008(6) 0.029(6) 0.010(7)
C42 0.046(7) 0.069(8) 0.084(10) -0.010(6) 0.024(7) 0.007(7)
C43 0.056(8) 0.078(9) 0.095(10) -0.015(7) 0.019(8) 0.010(8)
C44 0.065(9) 0.086(10) 0.101(11) -0.026(8) 0.009(8) -0.001(9)
C45 0.070(9) 0.095(11) 0.091(10) -0.024(8) 0.009(8) -0.012(8)
C46 0.057(8) 0.085(10) 0.087(10) -0.021(7) 0.014(7) -0.012(8)
C47 0.048(8) 0.073(9) 0.102(11) -0.010(6) 0.029(8) 0.022(8)
C48 0.053(8) 0.082(10) 0.106(11) -0.021(7) 0.018(8) 0.015(9)
C49 0.112(16) 0.137(18) 0.126(16) 0.002(13) 0.036(13) 0.024(13)
C50 0.113(13) 0.107(12) 0.115(13) 0.002(10) 0.024(10) 0.028(10)
C51 0.177(18) 0.146(16) 0.125(15) 0.038(13) 0.062(13) -0.004(12)

loop_
_atom_type_symbol
_atom_type_description
_atom_type_scat_dispersion_real
_atom_type_scat_dispersion_imag
_atom_type_scat_source
C C 0.0033 0.0016 'International Tables Vol C Tables 4.2.6.8 and 6.1.1.4'
H H 0.0000 0.0000 'International Tables Vol C Tables 4.2.6.8 and 6.1.1.4'
N N 0.0061 0.0033 'International Tables Vol C Tables 4.2.6.8 and 6.1.1.4'
O O 0.0106 0.0060 'International Tables Vol C Tables 4.2.6.8 and 6.1.1.4'
Sm Sm -0.1638 3.4418 'International Tables Vol C Tables 4.2.6.8 and 6.1.1.4'

loop_
_geom_angle_atom_site_label_1
_geom_angle_atom_site_label_2
_geom_angle_atom_site_label_3
_geom_angle_site_symmetry_1
_geom_angle_site_symmetry_3
_geom_angle
O1 Sm1 O3 3_667 . 74.35(19)
O1 Sm1 O4 3_667 3_667 77.1(2)
O3 Sm1 O4 . 3_667 136.7(2)
O1 Sm1 O6 3_667 . 86.4(2)
O3 Sm1 O6 . . 125.4(2)
O4 Sm1 O6 3_667 . 83.9(2)
O1 Sm1 O2 3_667 . 123.4(2)
O3 Sm1 O2 . . 77.3(2)
O4 Sm1 O2 3_667 . 92.4(2)
O6 Sm1 O2 . . 148.4(2)
O1 Sm1 O5 3_667 . 75.7(2)
O3 Sm1 O5 . . 73.5(3)
O4 Sm1 O5 3_667 . 129.0(2)
O6 Sm1 O5 . . 52.2(2)
O2 Sm1 O5 . . 138.5(2)
O1 Sm1 N2 3_667 . 142.8(2)
O3 Sm1 N2 . . 78.7(2)
O4 Sm1 N2 3_667 . 138.9(2)
O6 Sm1 N2 . . 88.9(3)
O2 Sm1 N2 . . 73.4(2)
O5 Sm1 N2 . . 72.4(3)
O1 Sm1 O1 3_667 . 72.8(2)
O3 Sm1 O1 . . 68.9(2)
O4 Sm1 O1 3_667 . 71.9(2)
O6 Sm1 O1 . . 150.9(2)
O2 Sm1 O1 . . 51.43(19)
O5 Sm1 O1 . . 135.9(2)
N2 Sm1 O1 . . 120.0(2)
O1 Sm1 N1 3_667 . 149.3(2)
O3 Sm1 N1 . . 136.4(2)
O4 Sm1 N1 3_667 . 76.2(2)
O6 Sm1 N1 . . 75.8(2)
O2 Sm1 N1 . . 72.8(2)
O5 Sm1 N1 . . 110.4(2)
N2 Sm1 N1 . . 62.8(3)
O1 Sm1 N1 . . 112.5(2)
O1 Sm1 Sm1 3_667 3_667 38.21(15)
O3 Sm1 Sm1 . 3_667 66.81(15)
O4 Sm1 Sm1 3_667 3_667 70.53(14)
O6 Sm1 Sm1 . 3_667 121.89(17)
O2 Sm1 Sm1 . 3_667 85.64(14)
O5 Sm1 Sm1 . 3_667 108.53(16)
N2 Sm1 Sm1 . 3_667 142.88(19)
O1 Sm1 Sm1 . 3_667 34.61(13)
N1 Sm1 Sm1 . 3_667 139.33(19)
C37 N1 C41 . . 116.6(9)
C37 N1 Sm1 . . 123.8(7)
C41 N1 Sm1 . . 119.5(7)
C46 N2 C42 . . 117.7(9)
C46 N2 Sm1 . . 120.4(7)
C42 N2 Sm1 . . 121.9(7)
C49 N3 C51 . . 120.4(16)
C49 N3 C50 . . 119.1(15)
C51 N3 C50 . . 120.4(15)
C1 O1 Sm1 . 3_667 155.2(6)
C1 O1 Sm1 . . 90.1(5)
Sm1 O1 Sm1 3_667 . 107.2(2)
C1 O2 Sm1 . . 95.4(6)
C13 O3 Sm1 . . 138.0(6)
C13 O4 Sm1 . 3_667 133.2(6)
C25 O5 Sm1 . . 92.1(7)
C25 O6 Sm1 . . 93.1(7)
O2 C1 O1 . . 120.9(9)
O2 C1 C2 . . 123.3(9)
O1 C1 C2 . . 115.7(9)
C1 C2 C3 . . 115.7(9)
C1 C2 H2A . . 108.4
C3 C2 H2A . . 108.4
C1 C2 H2B . . 108.4
C3 C2 H2B . . 108.4
H2A C2 H2B . . 107.4
C4 C3 C8 . . 118.9(11)
C4 C3 C2 . . 119.8(12)
C8 C3 C2 . . 121.3(11)
C3 C4 C5 . . 122.6(13)
C3 C4 H4 . . 118.7
C5 C4 H4 . . 118.7
C6 C5 C4 . . 118.9(13)
C6 C5 H5 . . 120.5
C4 C5 H5 . . 120.5
C5 C6 C7 . . 121.1(13)
C5 C6 H6 . . 119.5
C7 C6 H6 . . 119.5
C6 C7 C12 . . 121.6(13)
C6 C7 C8 . . 119.0(13)
C12 C7 C8 . . 119.4(14)
C9 C8 C7 . . 118.2(13)
C9 C8 C3 . . 122.3(12)
C7 C8 C3 . . 119.5(13)
C10 C9 C8 . . 121.2(13)
C10 C9 H9 . . 119.4
C8 C9 H9 . . 119.4
C9 C10 C11 . . 119.7(14)
C9 C10 H10 . . 120.2
C11 C10 H10 . . 120.2
C12 C11 C10 . . 120.3(15)
C12 C11 H11 . . 119.8
C10 C11 H11 . . 119.8
C11 C12 C7 . . 121.2(14)
C11 C12 H12 . . 119.4
C7 C12 H12 . . 119.4
O3 C13 O4 . . 127.1(9)
O3 C13 C14 . . 115.5(9)
O4 C13 C14 . . 117.3(8)
C15 C14 C13 . . 117.1(9)
C15 C14 H14A . . 108.0
C13 C14 H14A . . 108.0
C15 C14 H14B . . 108.0
C13 C14 H14B . . 108.0
H14A C14 H14B . . 107.3
C16 C15 C20 . . 120.2(11)
C16 C15 C14 . . 118.7(12)
C20 C15 C14 . . 121.0(10)
C15 C16 C17 . . 119.8(12)
C15 C16 H16 . . 120.1
C17 C16 H16 . . 120.1
C18 C17 C16 . . 120.3(13)
C18 C17 H17 . . 119.8
C16 C17 H17 . . 119.8
C17 C18 C19 . . 122.1(13)
C17 C18 H18 . . 119.0
C19 C18 H18 . . 119.0
C18 C19 C24 . . 123.2(13)
C18 C19 C20 . . 118.3(13)
C24 C19 C20 . . 118.5(13)
C21 C20 C15 . . 123.2(11)
C21 C20 C19 . . 117.5(12)
C15 C20 C19 . . 119.2(12)
C22 C21 C20 . . 122.0(13)
C22 C21 H21 . . 119.0
C20 C21 H21 . . 119.0
C21 C22 C23 . . 119.6(14)
C21 C22 H22 . . 120.2
C23 C22 H22 . . 120.2
C24 C23 C22 . . 120.7(15)
C24 C23 H23 . . 119.7
C22 C23 H23 . . 119.7
C23 C24 C19 . . 121.6(14)
C23 C24 H24 . . 119.2
C19 C24 H24 . . 119.2
O5 C25 O6 . . 122.3(12)
O5 C25 C26 . . 117.6(12)
O6 C25 C26 . . 120.1(12)
C27 C26 C25 . . 111.5(11)
C27 C26 H26A . . 109.3
C25 C26 H26A . . 109.3
C27 C26 H26B . . 109.3
C25 C26 H26B . . 109.3
H26A C26 H26B . . 108.0
C28 C27 C32 . . 119.7(15)
C28 C27 C26 . . 120.6(15)
C32 C27 C26 . . 119.6(14)
C27 C28 C29 . . 118.8(15)
C27 C28 H28 . . 120.6
C29 C28 H28 . . 120.6
C30 C29 C28 . . 121.3(17)
C30 C29 H29 . . 119.4
C28 C29 H29 . . 119.4
C29 C30 C31 . . 122.0(18)
C29 C30 H30 . . 119.0
C31 C30 H30 . . 119.0
C30 C31 C36 . . 123.9(19)
C30 C31 C32 . . 118.3(17)
C36 C31 C32 . . 117.6(18)
C27 C32 C33 . . 122.2(15)
C27 C32 C31 . . 119.7(16)
C33 C32 C31 . . 118.1(16)
C34 C33 C32 . . 121.1(15)
C34 C33 H33 . . 119.5
C32 C33 H33 . . 119.5
C33 C34 C35 . . 118.9(16)
C33 C34 H34 . . 120.6
C35 C34 H34 . . 120.6
C36 C35 C34 . . 121.7(18)
C36 C35 H35 . . 119.1
C34 C35 H35 . . 119.1
C35 C36 C31 . . 122.3(19)
C35 C36 H36 . . 118.8
C31 C36 H36 . . 118.8
N1 C37 C38 . . 125.1(11)
N1 C37 H37 . . 117.5
C38 C37 H37 . . 117.5
C39 C38 C37 . . 117.9(12)
C39 C38 H38 . . 121.1
C37 C38 H38 . . 121.1
C38 C39 C40 . . 119.6(10)
C38 C39 H39 . . 120.2
C40 C39 H39 . . 120.2
C39 C40 C41 . . 118.6(11)
C39 C40 C47 . . 122.8(11)
C41 C40 C47 . . 118.5(12)
N1 C41 C40 . . 122.2(11)
N1 C41 C42 . . 117.4(9)
C40 C41 C42 . . 120.4(11)
N2 C42 C43 . . 122.8(11)
N2 C42 C41 . . 118.3(10)
C43 C42 C41 . . 118.8(11)
C44 C43 C42 . . 116.8(12)
C44 C43 C48 . . 124.5(13)
C42 C43 C48 . . 118.7(13)
C45 C44 C43 . . 120.7(13)
C45 C44 H44 . . 119.7
C43 C44 H44 . . 119.7
C44 C45 C46 . . 119.0(13)
C44 C45 H45 . . 120.5
C46 C45 H45 . . 120.5
N2 C46 C45 . . 122.9(11)
N2 C46 H46 . . 118.5
C45 C46 H46 . . 118.5
C48 C47 C40 . . 121.1(11)
C48 C47 H47 . . 119.4
C40 C47 H47 . . 119.4
C47 C48 C43 . . 122.3(12)
C47 C48 H48 . . 118.8
C43 C48 H48 . . 118.8
O7 C49 N3 . . 121(2)
O7 C49 H49 . . 119.3
N3 C49 H49 . . 119.3
N3 C50 H50A . . 109.5
N3 C50 H50B . . 109.5
H50A C50 H50B . . 109.5
N3 C50 H50C . . 109.5
H50A C50 H50C . . 109.5
H50B C50 H50C . . 109.5
N3 C51 H51A . . 109.5
N3 C51 H51B . . 109.5
H51A C51 H51B . . 109.5
N3 C51 H51C . . 109.5
H51A C51 H51C . . 109.5
H51B C51 H51C . . 109.5

loop_
_geom_bond_atom_site_label_1
_geom_bond_atom_site_label_2
_geom_bond_site_symmetry_2
_geom_bond_distance
_geom_bond_publ_flag
Sm1 O1 3_667 2.351(6) y
Sm1 O3 . 2.379(5) y
Sm1 O4 3_667 2.386(6) y
Sm1 O6 . 2.456(7) y
Sm1 O2 . 2.478(6) y
Sm1 O5 . 2.486(6) y
Sm1 N2 . 2.559(7) y
Sm1 O1 . 2.560(6) y
Sm1 N1 . 2.616(7) y
Sm1 Sm1 3_667 3.9547(10) ?
N1 C37 . 1.306(12) ?
N1 C41 . 1.364(12) ?
N2 C46 . 1.325(13) ?
N2 C42 . 1.342(12) ?
N3 C49 . 1.314(19) ?
N3 C51 . 1.412(16) ?
N3 C50 . 1.450(16) ?
O1 C1 . 1.285(10) ?
O1 Sm1 3_667 2.351(6) ?
O2 C1 . 1.229(10) ?
O3 C13 . 1.251(9) ?
O4 C13 . 1.255(10) ?
O4 Sm1 3_667 2.386(6) ?
O5 C25 . 1.231(13) ?
O6 C25 . 1.251(13) ?
O7 C49 . 1.250(17) ?
C1 C2 . 1.495(12) ?
C2 C3 . 1.517(13) ?
C2 H2A . 0.9700 ?
C2 H2B . 0.9700 ?
C3 C4 . 1.330(14) ?
C3 C8 . 1.419(15) ?
C4 C5 . 1.418(14) ?
C4 H4 . 0.9300 ?
C5 C6 . 1.357(16) ?
C5 H5 . 0.9300 ?
C6 C7 . 1.391(16) ?
C6 H6 . 0.9300 ?
C7 C12 . 1.395(16) ?
C7 C8 . 1.419(15) ?
C8 C9 . 1.403(15) ?
C9 C10 . 1.364(16) ?
C9 H9 . 0.9300 ?
C10 C11 . 1.413(17) ?
C10 H10 . 0.9300 ?
C11 C12 . 1.346(17) ?
C11 H11 . 0.9300 ?
C12 H12 . 0.9300 ?
C13 C14 . 1.519(12) ?
C14 C15 . 1.503(13) ?
C14 H14A . 0.9700 ?
C14 H14B . 0.9700 ?
C15 C16 . 1.373(14) ?
C15 C20 . 1.400(15) ?
C16 C17 . 1.428(15) ?
C16 H16 . 0.9300 ?
C17 C18 . 1.332(16) ?
C17 H17 . 0.9300 ?
C18 C19 . 1.395(16) ?
C18 H18 . 0.9300 ?
C19 C24 . 1.411(16) ?
C19 C20 . 1.438(15) ?
C20 C21 . 1.393(15) ?
C21 C22 . 1.362(15) ?
C21 H21 . 0.9300 ?
C22 C23 . 1.407(16) ?
C22 H22 . 0.9300 ?
C23 C24 . 1.325(16) ?
C23 H23 . 0.9300 ?
C24 H24 . 0.9300 ?
C25 C26 . 1.536(15) ?
C26 C27 . 1.491(16) ?
C26 H26A . 0.9700 ?
C26 H26B . 0.9700 ?
C27 C28 . 1.387(17) ?
C27 C32 . 1.408(18) ?
C28 C29 . 1.420(18) ?
C28 H28 . 0.9300 ?
C29 C30 . 1.350(19) ?
C29 H29 . 0.9300 ?
C30 C31 . 1.36(2) ?
C30 H30 . 0.9300 ?
C31 C36 . 1.41(2) ?
C31 C32 . 1.446(19) ?
C32 C33 . 1.408(17) ?
C33 C34 . 1.392(16) ?
C33 H33 . 0.9300 ?
C34 C35 . 1.394(18) ?
C34 H34 . 0.9300 ?
C35 C36 . 1.321(19) ?
C35 H35 . 0.9300 ?
C36 H36 . 0.9300 ?
C37 C38 . 1.404(13) ?
C37 H37 . 0.9300 ?
C38 C39 . 1.363(14) ?
C38 H38 . 0.9300 ?
C39 C40 . 1.376(14) ?
C39 H39 . 0.9300 ?
C40 C41 . 1.409(13) ?
C40 C47 . 1.434(14) ?
C41 C42 . 1.432(14) ?
C42 C43 . 1.417(15) ?
C43 C44 . 1.385(16) ?
C43 C48 . 1.427(16) ?
C44 C45 . 1.340(16) ?
C44 H44 . 0.9300 ?
C45 C46 . 1.401(14) ?
C45 H45 . 0.9300 ?
C46 H46 . 0.9300 ?
C47 C48 . 1.323(15) ?
C47 H47 . 0.9300 ?
C48 H48 . 0.9300 ?
C49 H49 . 0.9300 ?
C50 H50A . 0.9600 ?
C50 H50B . 0.9600 ?
C50 H50C . 0.9600 ?
C51 H51A . 0.9600 ?
C51 H51B . 0.9600 ?
C51 H51C . 0.9600 ?

loop_
_geom_hbond_atom_site_label_D
_geom_hbond_atom_site_label_H
_geom_hbond_atom_site_label_A
_geom_hbond_site_symmetry_A
_geom_hbond_distance_DH
_geom_hbond_distance_HA
_geom_hbond_distance_DA
_geom_hbond_angle_DHA
C6 H6 O7 3_566 0.93 2.55 3.438(18) 159.1
C37 H37 O4 3_667 0.93 2.37 3.036(12) 128.7
C46 H46 O3 . 0.93 2.48 3.074(13) 121.9
C47 H47 O2 3_567 0.93 2.46 3.314(13) 152.5
C50 H50A O6 1_554 0.96 2.58 3.369(16) 139.3
C18 H18 Cg1 2_655 0.93 2.88 3.661(15) 143

loop_
_geom_torsion_atom_site_label_1
_geom_torsion_atom_site_label_2
_geom_torsion_atom_site_label_3
_geom_torsion_atom_site_label_4
_geom_torsion_site_symmetry_1
_geom_torsion_site_symmetry_4
_geom_torsion
O1 Sm1 N1 C37 3_667 . 28.3(10)
O3 Sm1 N1 C37 . . -148.2(7)
O4 Sm1 N1 C37 3_667 . -2.2(8)
O6 Sm1 N1 C37 . . 84.9(8)
O2 Sm1 N1 C37 . . -99.2(8)
O5 Sm1 N1 C37 . . 124.6(8)
N2 Sm1 N1 C37 . . -179.0(9)
O1 Sm1 N1 C37 . . -65.7(8)
Sm1 Sm1 N1 C37 3_667 . -38.0(9)
O1 Sm1 N1 C41 3_667 . -154.8(7)
O3 Sm1 N1 C41 . . 28.7(9)
O4 Sm1 N1 C41 3_667 . 174.6(8)
O6 Sm1 N1 C41 . . -98.3(7)
O2 Sm1 N1 C41 . . 77.7(7)
O5 Sm1 N1 C41 . . -58.5(8)
N2 Sm1 N1 C41 . . -2.1(7)
O1 Sm1 N1 C41 . . 111.2(7)
Sm1 Sm1 N1 C41 3_667 . 138.9(6)
O1 Sm1 N2 C46 3_667 . -21.8(11)
O3 Sm1 N2 C46 . . 22.2(8)
O4 Sm1 N2 C46 3_667 . 176.3(7)
O6 Sm1 N2 C46 . . -104.3(9)
O2 Sm1 N2 C46 . . 102.2(9)
O5 Sm1 N2 C46 . . -53.9(8)
O1 Sm1 N2 C46 . . 79.5(9)
N1 Sm1 N2 C46 . . -179.0(9)
Sm1 Sm1 N2 C46 3_667 . 43.8(10)
O1 Sm1 N2 C42 3_667 . 160.0(7)
O3 Sm1 N2 C42 . . -156.0(8)
O4 Sm1 N2 C42 3_667 . -1.9(10)
O6 Sm1 N2 C42 . . 77.5(8)
O2 Sm1 N2 C42 . . -76.0(8)
O5 Sm1 N2 C42 . . 127.9(9)
O1 Sm1 N2 C42 . . -98.7(8)
N1 Sm1 N2 C42 . . 2.8(8)
Sm1 Sm1 N2 C42 3_667 . -134.4(7)
O1 Sm1 O1 C1 3_667 . 161.9(6)
O3 Sm1 O1 C1 . . 82.4(5)
O4 Sm1 O1 C1 3_667 . -116.5(5)
O6 Sm1 O1 C1 . . -151.9(6)
O2 Sm1 O1 C1 . . -8.0(5)
O5 Sm1 O1 C1 . . 115.6(5)
N2 Sm1 O1 C1 . . 20.2(6)
N1 Sm1 O1 C1 . . -50.4(5)
Sm1 Sm1 O1 C1 3_667 . 161.9(6)
O1 Sm1 O1 Sm1 3_667 3_667 0.0
O3 Sm1 O1 Sm1 . 3_667 -79.4(2)
O4 Sm1 O1 Sm1 3_667 3_667 81.7(2)
O6 Sm1 O1 Sm1 . 3_667 46.2(5)
O2 Sm1 O1 Sm1 . 3_667 -169.9(3)
O5 Sm1 O1 Sm1 . 3_667 -46.2(4)
N2 Sm1 O1 Sm1 . 3_667 -141.7(3)
N1 Sm1 O1 Sm1 . 3_667 147.7(2)
O1 Sm1 O2 C1 3_667 . -3.2(6)
O3 Sm1 O2 C1 . . -64.5(6)
O4 Sm1 O2 C1 3_667 . 72.9(6)
O6 Sm1 O2 C1 . . 155.2(6)
O5 Sm1 O2 C1 . . -110.6(6)
N2 Sm1 O2 C1 . . -146.3(6)
O1 Sm1 O2 C1 . . 8.4(5)
N1 Sm1 O2 C1 . . 147.7(6)
Sm1 Sm1 O2 C1 3_667 . 2.6(5)
O1 Sm1 O3 C13 3_667 . -17.0(10)
O4 Sm1 O3 C13 3_667 . 33.6(11)
O6 Sm1 O3 C13 . . -90.7(10)
O2 Sm1 O3 C13 . . 113.6(10)
O5 Sm1 O3 C13 . . -96.3(10)
N2 Sm1 O3 C13 . . -171.1(10)
O1 Sm1 O3 C13 . . 60.3(10)
N1 Sm1 O3 C13 . . 161.2(9)
Sm1 Sm1 O3 C13 3_667 . 22.9(10)
O1 Sm1 O5 C25 3_667 . 99.8(7)
O3 Sm1 O5 C25 . . 177.4(7)
O4 Sm1 O5 C25 3_667 . 40.0(8)
O6 Sm1 O5 C25 . . 3.2(7)
O2 Sm1 O5 C25 . . -135.4(7)
N2 Sm1 O5 C25 . . -99.5(7)
O1 Sm1 O5 C25 . . 145.2(6)
N1 Sm1 O5 C25 . . -48.5(7)
Sm1 Sm1 O5 C25 3_667 . 119.6(7)
O1 Sm1 O6 C25 3_667 . -77.7(7)
O3 Sm1 O6 C25 . . -9.9(7)
O4 Sm1 O6 C25 3_667 . -155.1(7)
O2 Sm1 O6 C25 . . 120.1(7)
O5 Sm1 O6 C25 . . -3.1(6)
N2 Sm1 O6 C25 . . 65.4(7)
O1 Sm1 O6 C25 . . -121.5(7)
N1 Sm1 O6 C25 . . 127.6(7)
Sm1 Sm1 O6 C25 3_667 . -92.6(7)
Sm1 O2 C1 O1 . . -15.4(9)
Sm1 O2 C1 C2 . . 162.3(9)
Sm1 O1 C1 O2 3_667 . 149.8(10)
Sm1 O1 C1 O2 . . 14.8(9)
Sm1 O1 C1 C2 3_667 . -28(2)
Sm1 O1 C1 C2 . . -163.1(8)
O2 C1 C2 C3 . . -3.1(15)
O1 C1 C2 C3 . . 174.8(9)
C1 C2 C3 C4 . . 110.1(12)
C1 C2 C3 C8 . . -69.9(13)
C8 C3 C4 C5 . . -0.3(17)
C2 C3 C4 C5 . . 179.6(10)
C3 C4 C5 C6 . . 0.5(18)
C4 C5 C6 C7 . . -1.8(19)
C5 C6 C7 C12 . . -179.8(12)
C5 C6 C7 C8 . . 2.9(18)
C6 C7 C8 C9 . . 178.6(11)
C12 C7 C8 C9 . . 1.3(17)
C6 C7 C8 C3 . . -2.7(17)
C12 C7 C8 C3 . . 179.9(11)
C4 C3 C8 C9 . . -180.0(11)
C2 C3 C8 C9 . . 0.1(17)
C4 C3 C8 C7 . . 1.4(16)
C2 C3 C8 C7 . . -178.5(9)
C7 C8 C9 C10 . . -0.4(18)
C3 C8 C9 C10 . . -179.1(12)
C8 C9 C10 C11 . . -1(2)
C9 C10 C11 C12 . . 1(2)
C10 C11 C12 C7 . . 0(2)
C6 C7 C12 C11 . . -178.2(13)
C8 C7 C12 C11 . . -1(2)
Sm1 O3 C13 O4 . . -30.4(17)
Sm1 O3 C13 C14 . . 151.9(7)
Sm1 O4 C13 O3 3_667 . 10.6(16)
Sm1 O4 C13 C14 3_667 . -171.8(6)
O3 C13 C14 C15 . . -140.4(10)
O4 C13 C14 C15 . . 41.7(14)
C13 C14 C15 C16 . . -119.5(11)
C13 C14 C15 C20 . . 63.9(14)
C20 C15 C16 C17 . . -2.2(17)
C14 C15 C16 C17 . . -178.8(10)
C15 C16 C17 C18 . . 3.4(19)
C16 C17 C18 C19 . . -1(2)
C17 C18 C19 C24 . . 178.3(13)
C17 C18 C19 C20 . . -1.5(19)
C16 C15 C20 C21 . . -177.5(11)
C14 C15 C20 C21 . . -0.9(18)
C16 C15 C20 C19 . . -0.8(17)
C14 C15 C20 C19 . . 175.8(10)
C18 C19 C20 C21 . . 179.5(11)
C24 C19 C20 C21 . . -0.3(17)
C18 C19 C20 C15 . . 2.6(17)
C24 C19 C20 C15 . . -177.2(11)
C15 C20 C21 C22 . . 175.8(12)
C19 C20 C21 C22 . . -1.0(18)
C20 C21 C22 C23 . . 1(2)
C21 C22 C23 C24 . . 0(2)
C22 C23 C24 C19 . . -1(2)
C18 C19 C24 C23 . . -178.4(13)
C20 C19 C24 C23 . . 1(2)
Sm1 O5 C25 O6 . . -5.8(12)
Sm1 O5 C25 C26 . . 173.6(9)
Sm1 O6 C25 O5 . . 5.9(12)
Sm1 O6 C25 C26 . . -173.5(10)
O5 C25 C26 C27 . . -52.8(16)
O6 C25 C26 C27 . . 126.7(13)
C25 C26 C27 C28 . . 107.0(14)
C25 C26 C27 C32 . . -70.1(16)
C32 C27 C28 C29 . . -1.5(19)
C26 C27 C28 C29 . . -178.5(12)
C27 C28 C29 C30 . . 4(2)
C28 C29 C30 C31 . . -6(2)
C29 C30 C31 C36 . . 178.6(15)
C29 C30 C31 C32 . . 4(2)
C28 C27 C32 C33 . . 178.5(12)
C26 C27 C32 C33 . . -4.4(19)
C28 C27 C32 C31 . . 0(2)
C26 C27 C32 C31 . . 176.9(12)
C30 C31 C32 C27 . . -1(2)
C36 C31 C32 C27 . . -175.9(13)
C30 C31 C32 C33 . . -179.7(14)
C36 C31 C32 C33 . . 5(2)
C27 C32 C33 C34 . . 178.8(12)
C31 C32 C33 C34 . . -3(2)
C32 C33 C34 C35 . . 1(2)
C33 C34 C35 C36 . . -2(2)
C34 C35 C36 C31 . . 6(3)
C30 C31 C36 C35 . . 178.3(16)
C32 C31 C36 C35 . . -7(2)
C41 N1 C37 C38 . . 0.9(16)
Sm1 N1 C37 C38 . . 177.9(8)
N1 C37 C38 C39 . . -0.4(17)
C37 C38 C39 C40 . . -0.5(17)
C38 C39 C40 C41 . . 0.7(17)
C38 C39 C40 C47 . . -179.1(11)
C37 N1 C41 C40 . . -0.7(15)
Sm1 N1 C41 C40 . . -177.7(8)
C37 N1 C41 C42 . . 178.6(10)
Sm1 N1 C41 C42 . . 1.5(13)
C39 C40 C41 N1 . . -0.2(17)
C47 C40 C41 N1 . . 179.7(10)
C39 C40 C41 C42 . . -179.4(11)
C47 C40 C41 C42 . . 0.5(16)
C46 N2 C42 C43 . . -0.4(17)
Sm1 N2 C42 C43 . . 177.8(8)
C46 N2 C42 C41 . . 178.4(10)
Sm1 N2 C42 C41 . . -3.3(14)
N1 C41 C42 N2 . . 1.1(16)
C40 C41 C42 N2 . . -179.6(10)
N1 C41 C42 C43 . . -180.0(10)
C40 C41 C42 C43 . . -0.7(17)
N2 C42 C43 C44 . . -1.6(18)
C41 C42 C43 C44 . . 179.6(11)
N2 C42 C43 C48 . . 179.7(11)
C41 C42 C43 C48 . . 0.9(17)
C42 C43 C44 C45 . . 2(2)
C48 C43 C44 C45 . . -179.4(13)
C43 C44 C45 C46 . . 0(2)
C42 N2 C46 C45 . . 2.1(18)
Sm1 N2 C46 C45 . . -176.2(9)
C44 C45 C46 N2 . . -2(2)
C39 C40 C47 C48 . . 179.4(12)
C41 C40 C47 C48 . . -0.5(18)
C40 C47 C48 C43 . . 1(2)
C44 C43 C48 C47 . . -179.5(13)
C42 C43 C48 C47 . . -0.9(19)
C51 N3 C49 O7 . . -4(3)
C50 N3 C49 O7 . . 177.6(15)
